data_1535101
loop_
_publ_author_name
'Hatscher, S.T.'
'Urland, W.'

_publ_section_title
;
 Synthesis, structure and magnetic behaviour of a new gadolinium
 thiosilicate: Gd4 (Si S4)3
;
_journal_name_full 'Journal of Solid State Chemistry'
_journal_page_first 417
_journal_page_last 423
_journal_volume 172
_journal_year 2003
_chemical_formula_sum 'Gd4 S12 Si3'
_chemical_name_systematic 'Gd4 (Si S4)3'
_space_group_IT_number 14
_symmetry_space_group_name_Hall '-P 2yn'
_symmetry_space_group_name_H-M 'P 1 21/n 1'
_cell_angle_alpha 90
_cell_angle_beta 102.67
_cell_angle_gamma 90
_cell_formula_units_Z 4
_cell_length_a 9.867
_cell_length_b 10.9969
_cell_length_c 16.462
_cell_volume 1742.737
_citation_journal_id_ASTM JSSCBI
_cod_data_source_file Hatscher_JSSCBI_2003_733.cif
_cod_data_source_block Gd4S12Si3
_cod_original_sg_symbol_Hall '-P 2ybc (x-z,y,z)'
_cod_database_code 1535101

loop_
_symmetry_equiv_pos_as_xyz
x,y,z
-x+1/2,y+1/2,-z+1/2
-x,-y,-z
x-1/2,-y-1/2,z-1/2

loop_
_atom_site_label
_atom_site_type_symbol
_atom_site_fract_x
_atom_site_fract_y
_atom_site_fract_z
_atom_site_occupancy
_atom_site_U_iso_or_equiv
S2 S-2 0.41893 0.15293 0.18301 1 0.0
S12 S-2 0.75819 0.54314 0.18856 1 0.0
S10 S-2 0.15249 0.73108 0.1263 1 0.0
S1 S-2 0.50585 0.77564 0.18821 1 0.0
S4 S-2 0.84781 0.83566 0.18881 1 0.0
S5 S-2 0.6131 0.76168 0.01339 1 0.0
Gd2 Gd+3 0.87752 0.65265 0.060036 1 0.0
Gd1 Gd+3 0.61132 0.98313 0.125071 1 0.0
Gd3 Gd+3 0.53286 0.37699 0.129847 1 0.0
S9 S-2 0.66637 0.47328 -0.02218 1 0.0
S6 S-2 0.90927 0.8482 -0.05348 1 0.0
Si2 Si+4 0.70031 0.88416 -0.06081 1 0.0
S3 S-2 0.7499 0.21297 0.136 1 0.0
S7 S-2 0.04408 0.43704 0.09415 1 0.0
S8 S-2 0.3491 0.48027 0.22733 1 0.0
Si1 Si+4 0.22182 0.55396 0.1167 1 0.0
S11 S-2 0.65817 0.05906 -0.02814 1 0.0
Si3 Si+4 0.70969 0.71551 0.23358 1 0.0
Gd4 Gd+3 0.32365 0.75955 0.28899 1 0.0
